data_4118016
loop_
_publ_author_name
'Sebastian Henke'
'Andreas Schneemann'
'Annika W\"utscher'
'Roland A. Fischer'

_publ_section_title
;
 Directing the Breathing Behavior of Pillared-Layered Metal-Organic
 Frameworks via a Systematic Library of Functionalized Linkers Bearing
 Flexible Substituents
;
_journal_name_full 'Journal of the American Chemical Society'
_journal_page_first 9464
_journal_page_last 9474
_journal_paper_doi 10.1021/ja302991b
_journal_volume 134
_journal_year 2012
_chemical_formula_sum 'C34 H44 N2 O12 Zn2'
_chemical_formula_weight 803.45
_chemical_name_common DiP-DMOF
_chemical_name_systematic
; 
 ? 
;
_space_group_IT_number 12
_symmetry_cell_setting monoclinic
_symmetry_space_group_name_Hall '-C 2y'
_symmetry_space_group_name_H-M 'C 1 2/m 1'
_atom_sites_solution_hydrogens geom
_atom_sites_solution_primary direct
_atom_sites_solution_secondary difmap
_audit_creation_method SHELXL-97
_cell_angle_alpha 90.00
_cell_angle_beta 96.04(3)
_cell_angle_gamma 90.00
_cell_formula_units_Z 2
_cell_length_a 15.528(5)
_cell_length_b 15.316(6)
_cell_length_c 9.587(4)
_cell_measurement_reflns_used 1046
_cell_measurement_temperature 107(2)
_cell_measurement_theta_max 28.8242
_cell_measurement_theta_min 2.9381
_cell_volume 2267.4(15)
_computing_cell_refinement 'CrysAlisPro, Oxford Diffraction Ltd.'
_computing_data_collection 'CrysAlisPro, Oxford Diffraction Ltd.'
_computing_data_reduction 'CrysAlisPro, Oxford Diffraction Ltd.'
_computing_structure_refinement 'SHELXL-97 (Sheldrick, 1997)'
_computing_structure_solution 'SHELXS-97 (Sheldrick, 1990)'
_diffrn_ambient_temperature 107(2)
_diffrn_detector_area_resol_mean 8.4171
_diffrn_measured_fraction_theta_full 0.963
_diffrn_measured_fraction_theta_max 0.963
_diffrn_measurement_device_type 'Xcalibur, Sapphire2, large Be window'
_diffrn_measurement_method '\w scans'
_diffrn_radiation_monochromator graphite
_diffrn_radiation_source 'fine-focus sealed tube'
_diffrn_radiation_type MoK\a
_diffrn_radiation_wavelength 0.71073
_diffrn_reflns_av_R_equivalents 0.1467
_diffrn_reflns_av_sigmaI/netI 0.2306
_diffrn_reflns_limit_h_max 20
_diffrn_reflns_limit_h_min -20
_diffrn_reflns_limit_k_max 19
_diffrn_reflns_limit_k_min -16
_diffrn_reflns_limit_l_max 12
_diffrn_reflns_limit_l_min -12
_diffrn_reflns_number 7625
_diffrn_reflns_theta_full 27.50
_diffrn_reflns_theta_max 27.50
_diffrn_reflns_theta_min 3.22
_exptl_absorpt_coefficient_mu 1.109
_exptl_absorpt_correction_T_max 1.00000
_exptl_absorpt_correction_T_min 0.53856
_exptl_absorpt_correction_type multi-scan
_exptl_crystal_colour colorless
_exptl_crystal_density_diffrn 1.177
_exptl_crystal_description block-shaped
_exptl_crystal_F_000 836
_exptl_crystal_size_max 0.09
_exptl_crystal_size_mid 0.07
_exptl_crystal_size_min 0.05
_platon_squeeze_details
;
;
_refine_diff_density_max 5.757
_refine_diff_density_min -1.423
_refine_diff_density_rms 0.266
_refine_ls_extinction_method none
_refine_ls_goodness_of_fit_ref 1.000
_refine_ls_hydrogen_treatment constr
_refine_ls_matrix_type full
_refine_ls_number_parameters 133
_refine_ls_number_reflns 2610
_refine_ls_number_restraints 77
_refine_ls_restrained_S_all 1.000
_refine_ls_R_factor_all 0.1739
_refine_ls_R_factor_gt 0.1314
_refine_ls_shift/su_max 0.000
_refine_ls_shift/su_mean 0.000
_refine_ls_structure_factor_coef Fsqd
_refine_ls_weighting_details 'calc w=1/[\s^2^(Fo^2^)+(0.1940P)^2^+0.0000P] where P=(Fo^2^+2Fc^2^)/3'
_refine_ls_weighting_scheme calc
_refine_ls_wR_factor_gt 0.3193
_refine_ls_wR_factor_ref 0.3484
_reflns_number_gt 1444
_reflns_number_total 2610
_reflns_threshold_expression >2sigma(I)
_cod_data_source_file ja302991b_si_004.cif
_cod_data_source_block DiP-DMOF
_cod_original_cell_volume 2267.5(14)
_cod_database_code 4118016

loop_
_symmetry_equiv_pos_as_xyz
'x, y, z'
'-x, y, -z'
'x+1/2, y+1/2, z'
'-x+1/2, y+1/2, -z'
'-x, -y, -z'
'x, -y, z'
'-x+1/2, -y+1/2, -z'
'x+1/2, -y+1/2, z'

loop_
_atom_site_label
_atom_site_type_symbol
_atom_site_fract_x
_atom_site_fract_y
_atom_site_fract_z
_atom_site_U_iso_or_equiv
_atom_site_adp_type
_atom_site_occupancy
_atom_site_symmetry_multiplicity
_atom_site_calc_flag
_atom_site_refinement_flags
_atom_site_disorder_assembly
_atom_site_disorder_group
C8 C 0.5522(15) 0.9288(13) 0.928(2) 0.046(6) Uani 0.50 1 d PDU . .
C5 C 0.5862(15) 1.0000 0.937(3) 0.039(7) Uani 0.50 2 d SPDU . .
C7 C 0.4171(15) 1.0000 0.901(3) 0.036(6) Uani 0.50 2 d SPDU . .
C6 C 0.4502(13) 1.0753(12) 0.9042(19) 0.032(4) Uani 0.50 1 d PDU . .
Zn1 Zn 0.50771(8) 1.0000 0.65426(13) 0.0161(5) Uani 1 2 d SD . .
O1 O 0.5984(4) 0.9089(5) 0.6327(7) 0.0407(19) Uani 1 1 d . . .
C1 C 0.6174(5) 0.8832(6) 0.5135(10) 0.024(2) Uani 1 1 d . . .
C2 C 0.6871(6) 0.8125(6) 0.5112(9) 0.031(2) Uani 1 1 d D . .
N1 N 0.5007(4) 1.0000 0.8546(8) 0.0041(16) Uani 1 2 d SDU . .
O2 O 0.5843(5) 0.9091(5) 0.3988(7) 0.0405(19) Uani 1 1 d . . .
C4A C 0.7351(11) 0.8135(12) 0.3968(17) 0.032(4) Uani 0.50 1 d PDU . 1
H4AA H 0.7238 0.8563 0.3255 0.038 Uiso 0.50 1 calc PR . 1
C3A C 0.7032(13) 0.7460(11) 0.6123(18) 0.033(4) Uani 0.50 1 d PDU . 1
O3A O 0.6509(13) 0.7393(12) 0.725(2) 0.072(5) Uani 0.50 1 d PDU A 1
O3B O 0.7934(9) 0.8874(10) 0.6912(16) 0.047(4) Uani 0.50 1 d PDU . 2
C4B C 0.6732(13) 0.7455(13) 0.418(2) 0.035(5) Uani 0.50 1 d PU . 2
H4BA H 0.6198 0.7437 0.3592 0.042 Uiso 0.50 1 calc PR . 2
C3B C 0.7677(11) 0.8190(12) 0.596(2) 0.037(5) Uani 0.50 1 d PDU . 2

loop_
_atom_site_aniso_label
_atom_site_aniso_U_11
_atom_site_aniso_U_22
_atom_site_aniso_U_33
_atom_site_aniso_U_23
_atom_site_aniso_U_13
_atom_site_aniso_U_12
C8 0.057(9) 0.049(9) 0.034(8) -0.009(7) 0.015(7) 0.025(8)
C5 0.039(10) 0.049(11) 0.029(10) 0.000 0.007(8) 0.000
C7 0.036(10) 0.044(10) 0.031(10) 0.000 0.018(8) 0.000
C6 0.040(8) 0.044(8) 0.014(7) 0.002(6) 0.009(6) 0.011(7)
Zn1 0.0164(7) 0.0226(8) 0.0095(7) 0.000 0.0019(5) 0.000
O1 0.040(4) 0.061(5) 0.020(4) -0.014(3) -0.006(3) 0.031(4)
C1 0.016(4) 0.029(5) 0.027(5) -0.003(4) 0.004(4) -0.003(4)
C2 0.023(4) 0.040(6) 0.029(5) 0.002(4) 0.003(4) 0.020(4)
N1 0.0033(18) 0.0037(17) 0.0057(18) 0.000 0.0024(10) 0.000
O2 0.048(4) 0.057(5) 0.018(3) 0.008(3) 0.010(3) 0.029(4)
C4A 0.033(8) 0.028(7) 0.034(8) 0.013(6) 0.004(7) 0.010(7)
C3A 0.037(8) 0.031(8) 0.033(8) 0.011(6) 0.007(7) -0.005(7)
O3A 0.073(7) 0.073(7) 0.072(7) 0.003(5) 0.014(5) 0.014(5)
O3B 0.046(5) 0.052(5) 0.044(5) -0.008(4) 0.002(4) 0.008(4)
C4B 0.030(7) 0.039(8) 0.037(8) -0.012(7) 0.004(7) 0.007(7)
C3B 0.034(8) 0.033(8) 0.043(8) -0.010(7) -0.005(7) 0.002(7)

loop_
_atom_type_symbol
_atom_type_description
_atom_type_scat_dispersion_real
_atom_type_scat_dispersion_imag
_atom_type_scat_source
C C 0.0033 0.0016 'International Tables Vol C Tables 4.2.6.8 and 6.1.1.4'
H H 0.0000 0.0000 'International Tables Vol C Tables 4.2.6.8 and 6.1.1.4'
N N 0.0061 0.0033 'International Tables Vol C Tables 4.2.6.8 and 6.1.1.4'
O O 0.0106 0.0060 'International Tables Vol C Tables 4.2.6.8 and 6.1.1.4'
Zn Zn 0.2839 1.4301 'International Tables Vol C Tables 4.2.6.8 and 6.1.1.4'

loop_
_geom_angle_atom_site_label_1
_geom_angle_atom_site_label_2
_geom_angle_atom_site_label_3
_geom_angle
_geom_angle_site_symmetry_1
_geom_angle_site_symmetry_3
N1 C8 C6 58.6(10) . 6_575
N1 C8 C6 115.5(13) . 5_677
C6 C8 C6 90.7(16) 6_575 5_677
N1 C8 C7 93.3(11) . 5_677
C6 C8 C7 106.8(13) 6_575 5_677
C6 C8 C7 39.3(10) 5_677 5_677
C8 C5 N1 66.3(13) 6_575 .
C8 C5 C7 90.8(18) 6_575 5_677
N1 C5 C7 114.3(19) . 5_677
C8 C5 C6 52.6(14) 6_575 2_657
N1 C5 C6 95.5(13) . 2_657
C7 C5 C6 38.3(8) 5_677 2_657
C8 C5 C6 114(2) 6_575 5_677
N1 C5 C6 95.5(13) . 5_677
C7 C5 C6 38.3(8) 5_677 5_677
C6 C5 C6 69.0(13) 2_657 5_677
C6 C7 N1 67.9(12) 6_575 .
C6 C7 C5 91.8(17) 6_575 5_677
N1 C7 C5 116(2) . 5_677
C6 C7 C8 115(2) 6_575 5_677
N1 C7 C8 96.4(15) . 5_677
C5 C7 C8 37.5(9) 5_677 5_677
C6 C7 C8 54.3(13) 6_575 2_657
N1 C7 C8 96.4(15) . 2_657
C5 C7 C8 37.5(9) 5_677 2_657
C8 C7 C8 66.5(15) 5_677 2_657
N1 C6 C8 57.6(10) . 6_575
N1 C6 C8 110.7(13) . 5_677
C8 C6 C8 89.1(15) 6_575 5_677
N1 C6 C5 89.8(10) . 5_677
C8 C6 C5 103.0(13) 6_575 5_677
C8 C6 C5 36.5(11) 5_677 5_677
N1 Zn1 O1 102.4(2) . 6_575
N1 Zn1 O1 102.4(2) . .
O1 Zn1 O1 88.0(5) 6_575 .
N1 Zn1 O2 97.9(2) . 2_656
O1 Zn1 O2 159.6(3) 6_575 2_656
O1 Zn1 O2 88.9(3) . 2_656
N1 Zn1 O2 97.9(2) . 5_676
O1 Zn1 O2 88.9(3) 6_575 5_676
O1 Zn1 O2 159.6(3) . 5_676
O2 Zn1 O2 87.1(5) 2_656 5_676
N1 Zn1 Zn1 172.1(2) . 5_676
O1 Zn1 Zn1 83.14(19) 6_575 5_676
O1 Zn1 Zn1 83.14(19) . 5_676
O2 Zn1 Zn1 76.48(19) 2_656 5_676
O2 Zn1 Zn1 76.48(19) 5_676 5_676
C1 O1 Zn1 122.6(6) . .
O2 C1 O1 126.1(9) . .
O2 C1 C2 116.4(8) . .
O1 C1 C2 117.6(8) . .
C4B C2 C4A 63.2(12) . .
C4B C2 C3A 85.0(13) . .
C4A C2 C3A 118.7(12) . .
C4B C2 C3B 119.9(13) . .
C4A C2 C3B 86.6(13) . .
C3A C2 C3B 64.9(12) . .
C4B C2 C1 118.5(11) . .
C4A C2 C1 116.2(10) . .
C3A C2 C1 125.0(10) . .
C3B C2 C1 121.5(11) . .
C7 N1 C5 129.6(17) . .
C7 N1 C8 108.6(13) . 6_575
C5 N1 C8 48.4(10) . 6_575
C7 N1 C8 108.6(13) . .
C5 N1 C8 48.4(10) . .
C8 N1 C8 94.6(19) 6_575 .
C7 N1 C6 51.2(8) . 6_575
C5 N1 C6 107.6(11) . 6_575
C8 N1 C6 133.6(11) 6_575 6_575
C8 N1 C6 63.8(12) . 6_575
C7 N1 C6 51.2(8) . .
C5 N1 C6 107.6(11) . .
C8 N1 C6 63.8(12) 6_575 .
C8 N1 C6 133.6(11) . .
C6 N1 C6 100.5(16) 6_575 .
C7 N1 Zn1 117.4(13) . .
C5 N1 Zn1 113.0(12) . .
C8 N1 Zn1 112.6(8) 6_575 .
C8 N1 Zn1 112.6(8) . .
C6 N1 Zn1 113.6(8) 6_575 .
C6 N1 Zn1 113.6(8) . .
C1 O2 Zn1 131.7(6) . 5_676
C3A C4A C2 119.6(14) 7_666 .
C4A C3A C2 121.7(14) 7_666 .
C4A C3A O3A 118.2(14) 7_666 .
C2 C3A O3A 120.1(16) . .
C3B C4B C2 123.1(17) 7_666 .
C4B C3B O3B 116.9(15) 7_666 .
C4B C3B C2 117.0(15) 7_666 .
O3B C3B C2 126.1(15) . .

loop_
_geom_bond_atom_site_label_1
_geom_bond_atom_site_label_2
_geom_bond_distance
_geom_bond_site_symmetry_2
C8 N1 1.484(18) .
C8 C6 1.58(3) 6_575
C8 C6 1.62(3) 5_677
C8 C7 1.99(3) 5_677
C5 C8 1.21(3) 6_575
C5 N1 1.47(2) .
C5 C7 1.56(4) 5_677
C5 C6 2.04(3) 2_657
C5 C6 2.04(3) 5_677
C7 C6 1.26(2) 6_575
C7 N1 1.42(2) .
C7 C5 1.56(4) 5_677
C7 C8 1.99(3) 5_677
C7 C8 1.99(3) 2_657
C6 N1 1.500(16) .
C6 C8 1.58(3) 6_575
C6 C8 1.62(3) 5_677
C6 C5 2.04(3) 5_677
Zn1 N1 1.936(8) .
Zn1 O1 2.008(6) 6_575
Zn1 O1 2.008(6) .
Zn1 O2 2.022(7) 2_656
Zn1 O2 2.022(6) 5_676
Zn1 Zn1 2.942(3) 5_676
O1 C1 1.273(10) .
C1 O2 1.229(11) .
C1 C2 1.533(12) .
C2 C4B 1.37(2) .
C2 C4A 1.388(12) .
C2 C3A 1.410(14) .
C2 C3B 1.424(15) .
N1 C8 1.484(18) 6_575
N1 C6 1.500(16) 6_575
O2 Zn1 2.022(6) 5_676
C4A C3A 1.33(2) 7_666
C3A C4A 1.33(2) 7_666
C3A O3A 1.43(2) .
O3B C3B 1.418(18) .
C4B C3B 1.36(3) 7_666
C3B C4B 1.36(3) 7_666

loop_
_platon_squeeze_void_nr
_platon_squeeze_void_average_x
_platon_squeeze_void_average_y
_platon_squeeze_void_average_z
_platon_squeeze_void_volume
_platon_squeeze_void_count_electrons
_platon_squeeze_void_content
1 -0.014 -0.022 -0.011 1059 339 ' '
